data_1570186
loop_
_publ_author_name
'Vainauskas, Jogirdas'
'Borchers, Tristan H.'
'Arhangelskis, Mihails'
'McCormick McPherson, Laura J'
'Spilfogel, Toni S.'
'Hamzehpoor, Ehsan'
'Topi&#x107;, Filip'
'Coles, Simon J.'
'Perepichka, Dmytro F.'
'Barrett, Christopher J.'
'Fri&#x161;&#x10d;i&#x107;, Tomislav'

_publ_section_title
;
 Halogen bonding with carbon: directional assembly of non-derivatised
 aromatic carbon systems into robust supramolecular ladder architectures.
;
_journal_issue 45
_journal_name_full 'Chemical science'
_journal_page_first 13031
_journal_page_last 13041
_journal_paper_doi 10.1039/d3sc04191c
_journal_volume 14
_journal_year 2023
_chemical_formula_moiety 'C18 H12, C6 F4 I2'
_chemical_formula_sum 'C24 H12 F4 I2'
_chemical_formula_weight 630.14
_space_group_crystal_system monoclinic
_space_group_IT_number 14
_space_group_name_Hall '-P 2ybc'
_space_group_name_H-M_alt 'P 1 21/c 1'
_atom_sites_solution_hydrogens geom
_audit_creation_method SHELXL-2018/3
_audit_update_record
;
2023-04-25 deposited with the CCDC.	2023-10-09 downloaded from the CCDC.
;
_cell_angle_alpha 90
_cell_angle_beta 90.617(6)
_cell_angle_gamma 90
_cell_formula_units_Z 2
_cell_length_a 19.1824(19)
_cell_length_b 5.9202(7)
_cell_length_c 8.9814(9)
_cell_measurement_reflns_used 5318
_cell_measurement_temperature 298(2)
_cell_measurement_theta_max 72.32
_cell_measurement_theta_min 2.30
_cell_volume 1019.90(19)
_computing_cell_refinement 'SAINT V8.38A (?, 2016)'
_computing_data_reduction 'SAINT V8.38A (?, 2016)'
_computing_molecular_graphics 'Olex2 1.3 (Dolomanov et al., 2009)'
_computing_publication_material 'Olex2 1.3 (Dolomanov et al., 2009)'
_computing_structure_refinement 'SHELXL 2018/3 (Sheldrick, 2015)'
_computing_structure_solution 'SHELXT 2014/5 (Sheldrick, 2014)'
_diffrn_ambient_temperature 298
_diffrn_measured_fraction_theta_full 0.999
_diffrn_measured_fraction_theta_max 0.997
_diffrn_measurement_device_type 'Bruker D8 Venture, Dual, Cu at zero, PHOTON II'
_diffrn_measurement_method '\f and \w scans'
_diffrn_radiation_type CuK\a
_diffrn_radiation_wavelength 1.54178
_diffrn_reflns_av_R_equivalents 0.0806
_diffrn_reflns_av_unetI/netI 0.0451
_diffrn_reflns_Laue_measured_fraction_full 0.999
_diffrn_reflns_Laue_measured_fraction_max 0.997
_diffrn_reflns_limit_h_max 23
_diffrn_reflns_limit_h_min -23
_diffrn_reflns_limit_k_max 7
_diffrn_reflns_limit_k_min -5
_diffrn_reflns_limit_l_max 11
_diffrn_reflns_limit_l_min -11
_diffrn_reflns_number 15463
_diffrn_reflns_point_group_measured_fraction_full 0.999
_diffrn_reflns_point_group_measured_fraction_max 0.997
_diffrn_reflns_theta_full 67.679
_diffrn_reflns_theta_max 72.539
_diffrn_reflns_theta_min 2.303
_diffrn_source 'micro-focus sealed X-ray tube'
_exptl_absorpt_coefficient_mu 24.621
_exptl_absorpt_correction_T_max 0.7536
_exptl_absorpt_correction_T_min 0.3124
_exptl_absorpt_correction_type multi-scan
_exptl_absorpt_process_details
;
SADABS-2016/2 (Bruker,2016/2) was used for absorption correction.
wR2(int) was 0.1577 before and 0.0646 after correction.
The Ratio of minimum to maximum transmission is 0.8273.
The \l/2 correction factor is Not present.
;
_exptl_crystal_colour orange
_exptl_crystal_density_diffrn 2.052
_exptl_crystal_density_meas ?
_exptl_crystal_description lath
_exptl_crystal_F_000 596
_exptl_crystal_recrystallization_method 'Re-crystallisation from solvent: 1,2,4-trichlorobenzene'
_exptl_crystal_size_max 0.160
_exptl_crystal_size_mid 0.152
_exptl_crystal_size_min 0.043
_refine_diff_density_max 0.730
_refine_diff_density_min -1.276
_refine_diff_density_rms 0.125
_refine_ls_extinction_coef 0.00090(15)
_refine_ls_extinction_expression Fc^*^=kFc[1+0.001xFc^2^\l^3^/sin(2\q)]^-1/4^
_refine_ls_extinction_method 'SHELXL-2018/3 (Sheldrick 2018)'
_refine_ls_goodness_of_fit_ref 1.077
_refine_ls_hydrogen_treatment constr
_refine_ls_matrix_type full
_refine_ls_number_parameters 137
_refine_ls_number_reflns 2020
_refine_ls_number_restraints 73
_refine_ls_restrained_S_all 1.059
_refine_ls_R_factor_all 0.0614
_refine_ls_R_factor_gt 0.0464
_refine_ls_shift/su_max 0.000
_refine_ls_shift/su_mean 0.000
_refine_ls_structure_factor_coef Fsqd
_refine_ls_weighting_details 'w=1/[\s^2^(Fo^2^)+(0.0131P)^2^+6.4952P] where P=(Fo^2^+2Fc^2^)/3'
_refine_ls_weighting_scheme calc
_refine_ls_wR_factor_gt 0.0995
_refine_ls_wR_factor_ref 0.1107
_reflns_Friedel_coverage 0.000
_reflns_number_gt 1621
_reflns_number_total 2020
_reflns_threshold_expression 'I > 2\s(I)'
_cod_data_source_file d3sc04191c3.cif
_cod_data_source_block sfulldata_a
_cod_depositor_comments
;
The following automatic conversions were performed:

data item '_exptl_crystal_density_meas' value 'not measured' was
changed to '?' -- the value is perceived as not measured.

Automatic conversion script
Id: cif_fix_values 8170 2020-07-09 18:12:32Z antanas 

 Adding full bibliography for 1570178--1570188.cif.
;
_cod_original_sg_symbol_H-M 'P 21/c'
_cod_database_code 1570186
_shelx_shelxl_version_number 2018/3
_shelx_space_group_comment
;
The symmetry employed for this shelxl refinement is uniquely defined
by the following loop, which should always be used as a source of
symmetry information in preference to the above space-group names.
They are only intended as comments.
;
_shelx_estimated_absorpt_t_min 0.110
_shelx_estimated_absorpt_t_max 0.417

loop_
_space_group_symop_operation_xyz
'x, y, z'
'-x, y+1/2, -z+1/2'
'-x, -y, -z'
'x, -y-1/2, z-1/2'

loop_
_atom_site_label
_atom_site_type_symbol
_atom_site_fract_x
_atom_site_fract_y
_atom_site_fract_z
_atom_site_U_iso_or_equiv
_atom_site_adp_type
_atom_site_occupancy
_atom_site_site_symmetry_order
_atom_site_calc_flag
_atom_site_refinement_flags_posn
_atom_site_refinement_flags_adp
_atom_site_refinement_flags_occupancy
_atom_site_disorder_assembly
_atom_site_disorder_group
C1A C 0.1395(3) 0.2846(11) 0.2118(7) 0.0412(13) Uani 1 1 d . . . . .
H1A H 0.127385 0.145364 0.171147 0.049 Uiso 1 1 calc R U . . .
C2A C 0.1988(3) 0.3895(13) 0.1671(7) 0.0464(15) Uani 1 1 d . . . . .
H2A H 0.227071 0.319885 0.097156 0.056 Uiso 1 1 calc R U . . .
C3A C 0.2182(3) 0.6024(13) 0.2252(8) 0.0493(15) Uani 1 1 d . . . . .
H3A H 0.258501 0.672538 0.191883 0.059 Uiso 1 1 calc R U . . .
C4A C 0.1786(3) 0.7048(11) 0.3288(7) 0.0413(14) Uani 1 1 d . . . . .
H4A H 0.192943 0.842831 0.368079 0.050 Uiso 1 1 calc R U . . .
C5A C 0.1150(3) 0.6051(10) 0.3795(6) 0.0349(12) Uani 1 1 d . . . . .
C6A C 0.0718(3) 0.7096(10) 0.4827(6) 0.0349(12) Uani 1 1 d . . . . .
H6A H 0.084686 0.849070 0.521945 0.042 Uiso 1 1 calc R U . . .
C7A C 0.0099(3) 0.6105(9) 0.5284(6) 0.0312(11) Uani 1 1 d . . . . .
C8A C -0.0341(3) 0.7121(9) 0.6330(6) 0.0328(11) Uani 1 1 d . . . . .
H8A H -0.021292 0.851311 0.672770 0.039 Uiso 1 1 calc R U . . .
C9A C -0.0955(3) 0.6138(10) 0.6794(6) 0.0336(12) Uani 1 1 d . . . . .
I1B I 0.34820(2) 0.22516(10) 0.34542(5) 0.0632(3) Uani 1 1 d . . . . .
F1B F 0.5058(2) 0.3958(7) 0.3513(5) 0.0626(11) Uani 1 1 d . . . . .
F2B F 0.6223(2) 0.2210(7) 0.4644(5) 0.0642(11) Uani 1 1 d . . . . .
C1B C 0.4387(3) 0.0933(11) 0.4392(6) 0.0414(14) Uani 1 1 d . . . . .
C2B C 0.5022(3) 0.1986(10) 0.4249(7) 0.0416(13) Uani 1 1 d . . . . .
C3B C 0.5620(3) 0.1088(11) 0.4830(7) 0.0414(14) Uani 1 1 d . . . . .

loop_
_atom_site_aniso_label
_atom_site_aniso_U_11
_atom_site_aniso_U_22
_atom_site_aniso_U_33
_atom_site_aniso_U_23
_atom_site_aniso_U_13
_atom_site_aniso_U_12
C1A 0.045(3) 0.049(4) 0.029(3) -0.003(3) -0.009(2) 0.007(3)
C2A 0.041(3) 0.063(4) 0.035(3) 0.006(3) 0.002(3) 0.014(3)
C3A 0.035(3) 0.065(4) 0.048(4) 0.015(3) 0.001(3) 0.000(3)
C4A 0.032(3) 0.051(4) 0.041(3) 0.008(3) -0.006(2) -0.008(3)
C5A 0.032(3) 0.038(3) 0.035(3) 0.004(2) -0.008(2) -0.001(2)
C6A 0.040(3) 0.031(3) 0.033(3) 0.004(2) -0.012(2) -0.003(2)
C7A 0.037(3) 0.028(3) 0.029(3) -0.002(2) -0.008(2) 0.002(2)
C8A 0.035(3) 0.031(3) 0.032(3) -0.002(2) -0.008(2) 0.000(2)
C9A 0.038(3) 0.035(3) 0.027(3) 0.003(2) -0.007(2) 0.004(2)
I1B 0.0518(3) 0.0941(5) 0.0438(3) 0.0111(3) 0.00071(19) 0.0202(3)
F1B 0.072(3) 0.051(2) 0.065(3) 0.025(2) 0.011(2) 0.005(2)
F2B 0.048(2) 0.072(3) 0.073(3) 0.010(2) 0.003(2) -0.015(2)
C1B 0.047(3) 0.049(4) 0.027(3) 0.002(3) 0.002(2) 0.006(3)
C2B 0.053(3) 0.037(3) 0.035(3) 0.006(2) 0.003(3) 0.001(3)
C3B 0.041(3) 0.050(4) 0.034(3) 0.004(3) 0.004(2) -0.004(3)

loop_
_atom_type_symbol
_atom_type_description
_atom_type_scat_dispersion_real
_atom_type_scat_dispersion_imag
_atom_type_scat_source
C C 0.0181 0.0091 'International Tables Vol C Tables 4.2.6.8 and 6.1.1.4'
H H 0.0000 0.0000 'International Tables Vol C Tables 4.2.6.8 and 6.1.1.4'
F F 0.0727 0.0534 'International Tables Vol C Tables 4.2.6.8 and 6.1.1.4'
I I -0.3257 6.8362 'International Tables Vol C Tables 4.2.6.8 and 6.1.1.4'

loop_
_geom_angle_atom_site_label_1
_geom_angle_atom_site_label_2
_geom_angle_atom_site_label_3
_geom_angle
_geom_angle_site_symmetry_1
_geom_angle_site_symmetry_3
_geom_angle_publ_flag
C2A C1A C9A 120.8(6) . 3_566 ?
C2A C1A H1A 119.6 . . ?
C9A C1A H1A 119.6 3_566 . ?
C1A C2A C3A 121.0(6) . . ?
C1A C2A H2A 119.5 . . ?
C3A C2A H2A 119.5 . . ?
C4A C3A C2A 120.5(6) . . ?
C4A C3A H3A 119.7 . . ?
C2A C3A H3A 119.7 . . ?
C3A C4A C5A 121.3(6) . . ?
C3A C4A H4A 119.3 . . ?
C5A C4A H4A 119.3 . . ?
C6A C5A C4A 122.8(6) . . ?
C6A C5A C9A 119.2(5) . 3_566 ?
C4A C5A C9A 118.0(5) . 3_566 ?
C7A C6A C5A 121.6(5) . . ?
C7A C6A H6A 119.2 . . ?
C5A C6A H6A 119.2 . . ?
C6A C7A C8A 122.5(5) . . ?
C6A C7A C7A 119.8(6) . 3_566 ?
C8A C7A C7A 117.7(6) . 3_566 ?
C9A C8A C7A 122.7(5) . . ?
C9A C8A H8A 118.6 . . ?
C7A C8A H8A 118.6 . . ?
C8A C9A C1A 122.7(5) . 3_566 ?
C8A C9A C5A 119.0(5) . 3_566 ?
C1A C9A C5A 118.3(5) 3_566 3_566 ?
C2B C1B C3B 116.9(6) . 3_656 ?
C2B C1B I1B 122.0(5) . . ?
C3B C1B I1B 121.1(5) 3_656 . ?
F1B C2B C3B 118.7(6) . . ?
F1B C2B C1B 119.4(6) . . ?
C3B C2B C1B 122.0(6) . . ?
F2B C3B C2B 118.8(6) . . ?
F2B C3B C1B 120.1(6) . 3_656 ?
C2B C3B C1B 121.1(6) . 3_656 ?

loop_
_geom_bond_atom_site_label_1
_geom_bond_atom_site_label_2
_geom_bond_distance
_geom_bond_site_symmetry_2
_geom_bond_publ_flag
C1A C2A 1.361(9) . ?
C1A C9A 1.431(8) 3_566 ?
C1A H1A 0.9300 . ?
C2A C3A 1.412(10) . ?
C2A H2A 0.9300 . ?
C3A C4A 1.351(9) . ?
C3A H3A 0.9300 . ?
C4A C5A 1.435(8) . ?
C4A H4A 0.9300 . ?
C5A C6A 1.395(8) . ?
C5A C9A 1.447(8) 3_566 ?
C6A C7A 1.390(8) . ?
C6A H6A 0.9300 . ?
C7A C8A 1.404(8) . ?
C7A C7A 1.452(11) 3_566 ?
C8A C9A 1.382(8) . ?
C8A H8A 0.9300 . ?
I1B C1B 2.075(6) . ?
F1B C2B 1.344(7) . ?
F2B C3B 1.347(7) . ?
C1B C2B 1.374(9) . ?
C1B C3B 1.386(9) 3_656 ?
C2B C3B 1.363(9) . ?

loop_
_geom_torsion_atom_site_label_1
_geom_torsion_atom_site_label_2
_geom_torsion_atom_site_label_3
_geom_torsion_atom_site_label_4
_geom_torsion
_geom_torsion_site_symmetry_1
_geom_torsion_site_symmetry_2
_geom_torsion_site_symmetry_3
_geom_torsion_site_symmetry_4
_geom_torsion_publ_flag
C9A C1A C2A C3A -0.8(9) 3_566 . . . ?
C1A C2A C3A C4A 1.2(10) . . . . ?
C2A C3A C4A C5A -2.0(10) . . . . ?
C3A C4A C5A C6A -177.9(6) . . . . ?
C3A C4A C5A C9A 2.3(9) . . . 3_566 ?
C4A C5A C6A C7A 179.1(5) . . . . ?
C9A C5A C6A C7A -1.1(8) 3_566 . . . ?
C5A C6A C7A C8A 179.5(5) . . . . ?
C5A C6A C7A C7A 1.9(10) . . . 3_566 ?
C6A C7A C8A C9A -179.6(5) . . . . ?
C7A C7A C8A C9A -2.1(9) 3_566 . . . ?
C7A C8A C9A C1A 178.7(5) . . . 3_566 ?
C7A C8A C9A C5A 1.3(8) . . . 3_566 ?
C3B C1B C2B F1B -179.6(5) 3_656 . . . ?
I1B C1B C2B F1B 1.7(8) . . . . ?
C3B C1B C2B C3B 0.6(10) 3_656 . . . ?
I1B C1B C2B C3B -178.1(5) . . . . ?
F1B C2B C3B F2B 0.1(9) . . . . ?
C1B C2B C3B F2B 179.9(6) . . . . ?
F1B C2B C3B C1B 179.6(6) . . . 3_656 ?
C1B C2B C3B C1B -0.6(11) . . . 3_656 ?
